data_9002612
loop_
_publ_author_name
'Henderson, C. M. B.'
'Redfern, S. A. T.'
'Smith, R. I.'
'Knight, K. S.'
'Charnock, J. M.'

_publ_section_title
;Composition and temperature dependence of cation ordering in Ni-Mg olivine
 solid solutions: A time-of-flight neutron powder diffraction and EXAFS study
 Sample: Mg50Ni50 at T = 550 C, on cooling
;
_journal_name_full 'American Mineralogist'
_journal_page_first 1170
_journal_page_last 1187
_journal_volume 86
_journal_year 2001
_chemical_formula_structural MgNi(SiO4)
_chemical_formula_sum 'Mg Ni O4 Si'
_chemical_name_mineral Olivine
_space_group_IT_number 62
_symmetry_space_group_name_Hall '-P 2c 2ab'
_symmetry_space_group_name_H-M 'P b n m'
_cell_angle_alpha 90
_cell_angle_beta 90
_cell_angle_gamma 90
_cell_length_a 4.76218
_cell_length_b 10.2564
_cell_length_c 5.98397
_cell_formula_units_Z 4
_cell_volume 292.274
_database_code_amcsd 0002701
_diffrn_ambient_temperature 823.15
_exptl_crystal_density_diffrn 3.979
_cod_original_formula_sum 'Si O4 (Ni Mg)'
_cod_database_code 9002612

loop_
_space_group_symop_operation_xyz
x,y,z
x,y,1/2-z
-x,-y,1/2+z
1/2+x,1/2-y,1/2+z
1/2-x,1/2+y,1/2-z
1/2-x,1/2+y,z
1/2+x,1/2-y,-z
-x,-y,-z

loop_
_atom_site_label
_atom_site_fract_x
_atom_site_fract_y
_atom_site_fract_z
_atom_site_occupancy
_atom_site_U_iso_or_equiv
Si 0.42510 0.09310 0.25000 1.00000 0.00697
O1 0.76740 0.09330 0.25000 1.00000 0.01102
O2 0.22150 0.44650 0.25000 1.00000 0.01115
O3 0.27580 0.16190 0.03280 1.00000 0.01140
Ni1 0.00000 0.00000 0.00000 0.74300 0.01051
Mg1 0.00000 0.00000 0.00000 0.25700 0.01051
Ni2 0.99100 0.27690 0.25000 0.25700 0.01140
Mg2 0.99100 0.27690 0.25000 0.74300 0.01140

loop_
_cod_related_entry_id
_cod_related_entry_database
_cod_related_entry_code
1 AMCSD 0002701
